data_2201129
loop_
_publ_author_name
'El Bali, Brahim'
'Massa, Werner '

_publ_section_title
;
 Redetermination of copper(II) hydrogenphosphite dihydrate
;
_journal_issue 4
_journal_name_full 'Acta Crystallographica Section E'
_journal_page_first i29
_journal_page_last i31
_journal_paper_doi 10.1107/S1600536802003574
_journal_volume 58
_journal_year 2002
_chemical_formula_iupac 'Cu H P1 O3, 2H2 O'
_chemical_formula_moiety 'Cu H O3 P1, 2H2 O'
_chemical_formula_sum 'Cu H5 O5 P'
_chemical_formula_weight 179.55
_chemical_name_common 'copper(II) hydrogenphosphite dihydrate'
_chemical_name_systematic
;
 ?
;
_space_group_IT_number 19
_symmetry_cell_setting orthorhombic
_symmetry_space_group_name_Hall 'P 2ac 2ab'
_symmetry_space_group_name_H-M 'P 21 21 21'
_atom_sites_solution_hydrogens difmap
_atom_sites_solution_primary direct
_atom_sites_solution_secondary difmap
_audit_creation_method SHELXL-97
_cell_angle_alpha 90.00
_cell_angle_beta 90.00
_cell_angle_gamma 90.00
_cell_formula_units_Z 4
_cell_length_a 6.6906(5)
_cell_length_b 7.3727(5)
_cell_length_c 8.9552(5)
_cell_measurement_reflns_used 8000
_cell_measurement_temperature 193(2)
_cell_measurement_theta_max 32.8
_cell_measurement_theta_min 3.6
_cell_volume 441.74(5)
_computing_cell_refinement XAREA
_computing_data_collection 'XAREA (Stoe & Cie, 2001)'
_computing_data_reduction XAREA
_computing_molecular_graphics 'DIAMOND (Brandenburg, 1999)'
_computing_structure_refinement 'SHELXL97 (Sheldrick, 1997)'
_computing_structure_solution 'SHELXS97 (Sheldrick, 1997)'
_diffrn_ambient_temperature 193(2)
_diffrn_measured_fraction_theta_full 0.997
_diffrn_measured_fraction_theta_max 0.997
_diffrn_measurement_device_type 'Stoe IPDS-II image-plate'
_diffrn_measurement_method 'D=90 mm, \D\w = 1\%, 5 min/rec'
_diffrn_radiation_monochromator graphite
_diffrn_radiation_source 'fine-focus sealed tube'
_diffrn_radiation_type MoK\a
_diffrn_radiation_wavelength 0.71073
_diffrn_reflns_av_R_equivalents 0.0865
_diffrn_reflns_av_sigmaI/netI 0.0357
_diffrn_reflns_limit_h_max 10
_diffrn_reflns_limit_h_min -10
_diffrn_reflns_limit_k_max 11
_diffrn_reflns_limit_k_min -11
_diffrn_reflns_limit_l_max 14
_diffrn_reflns_limit_l_min -14
_diffrn_reflns_number 11632
_diffrn_reflns_theta_full 33.98
_diffrn_reflns_theta_max 33.98
_diffrn_reflns_theta_min 3.58
_diffrn_standards_decay_% 0
_diffrn_standards_interval_time 0
_diffrn_standards_number 0
_exptl_absorpt_coefficient_mu 5.212
_exptl_absorpt_correction_T_max 0.710
_exptl_absorpt_correction_T_min 0.406
_exptl_absorpt_correction_type multi-scan
_exptl_absorpt_process_details '(SHELXTL; Sheldrick, 1996)'
_exptl_crystal_colour 'light blue'
_exptl_crystal_density_diffrn 2.700
_exptl_crystal_density_method 'not measured'
_exptl_crystal_description block
_exptl_crystal_F_000 356
_exptl_crystal_size_max 0.08
_exptl_crystal_size_mid 0.06
_exptl_crystal_size_min 0.05
_refine_diff_density_max 0.660
_refine_diff_density_min -0.617
_refine_ls_abs_structure_details 'Flack (1983)'
_refine_ls_abs_structure_Flack 0.010(8)
_refine_ls_extinction_coef 0.019(3)
_refine_ls_extinction_expression Fc^*^=kFc[1+0.001xFc^2^\l^3^/sin(2\q)]^-1/4^
_refine_ls_extinction_method SHELXL
_refine_ls_goodness_of_fit_ref 1.104
_refine_ls_hydrogen_treatment refall
_refine_ls_matrix_type full
_refine_ls_number_parameters 84
_refine_ls_number_reflns 1798
_refine_ls_number_restraints 0
_refine_ls_restrained_S_all 1.104
_refine_ls_R_factor_all 0.0226
_refine_ls_R_factor_gt 0.0220
_refine_ls_shift/su_max <0.001
_refine_ls_shift/su_mean 0.000
_refine_ls_structure_factor_coef Fsqd
_refine_ls_weighting_details 'calc w = 1/[\s^2^(Fo^2^)+(0.02P)^2^+0.05P] where P = (Fo^2^+2Fc^2^)/3'
_refine_ls_weighting_scheme calc
_refine_ls_wR_factor_gt 0.0468
_refine_ls_wR_factor_ref 0.0472
_reflns_number_gt 1765
_reflns_number_total 1798
_reflns_threshold_expression I>2\s(I)
_cod_data_source_file mg6003.cif
_cod_data_source_block I
_cod_database_code 2201129
_cod_database_fobs_code 2201129

loop_
_symmetry_equiv_pos_as_xyz
'x, y, z'
'-x+1/2, -y, z+1/2'
'-x, y+1/2, -z+1/2'
'x+1/2, -y+1/2, -z'

loop_
_atom_site_label
_atom_site_fract_x
_atom_site_fract_y
_atom_site_fract_z
_atom_site_U_iso_or_equiv
_atom_site_adp_type
_atom_site_calc_flag
_atom_site_refinement_flags
_atom_site_occupancy
_atom_site_disorder_assembly
_atom_site_disorder_group
_atom_site_type_symbol
Cu 0.26767(2) 0.02867(2) 0.095756(17) 0.00937(6) Uani d . 1 . . Cu
P 0.01075(5) -0.31863(5) 0.14769(4) 0.00821(7) Uani d . 1 . . P
O1 -0.02312(17) -0.38942(15) 0.30688(11) 0.01191(18) Uani d . 1 . . O
O2 0.21498(17) -0.22526(14) 0.14162(12) 0.01153(17) Uani d . 1 . . O
O3 -0.00358(16) -0.47100(16) 0.03114(11) 0.01178(16) Uani d . 1 . . O
O4 0.29938(18) 0.28458(16) 0.03218(12) 0.0144(2) Uani d . 1 . . O
H41 0.184(5) 0.350(5) 0.033(4) 0.031(6) Uiso d . 1 . . H
H42 0.353(5) 0.304(5) -0.054(4) 0.031(6) Uiso d . 1 . . H
O5 0.45467(19) 0.05250(18) 0.31261(14) 0.0181(2) Uani d . 1 . . O
H51 0.512(5) -0.042(5) 0.324(3) 0.021(4) Uiso d . 1 . . H
H52 0.549(5) 0.123(4) 0.325(3) 0.021(4) Uiso d . 1 . . H
H1 -0.113(4) -0.208(3) 0.119(3) 0.008(5) Uiso d . 1 . . H

loop_
_atom_site_aniso_label
_atom_site_aniso_U_11
_atom_site_aniso_U_22
_atom_site_aniso_U_33
_atom_site_aniso_U_12
_atom_site_aniso_U_13
_atom_site_aniso_U_23
Cu 0.01033(8) 0.00762(8) 0.01016(8) 0.00021(5) 0.00246(5) -0.00008(5)
P 0.00875(14) 0.00723(13) 0.00863(13) -0.00020(10) 0.00000(10) -0.0002(2)
O1 0.0116(4) 0.0139(4) 0.0102(4) -0.0028(4) 0.0016(3) 0.0008(3)
O2 0.0114(4) 0.0094(4) 0.0137(4) -0.0020(4) 0.0002(3) 0.0007(3)
O3 0.0123(4) 0.0106(3) 0.0124(4) 0.0006(4) -0.0028(3) -0.0027(4)
O4 0.0162(5) 0.0105(4) 0.0166(4) 0.0023(4) 0.0051(4) 0.0023(4)
O5 0.0161(5) 0.0167(5) 0.0217(5) -0.0009(4) -0.0053(4) -0.0010(4)

loop_
_atom_type_symbol
_atom_type_description
_atom_type_scat_dispersion_real
_atom_type_scat_dispersion_imag
_atom_type_scat_source
O O 0.0106 0.0060 'International Tables Vol C Tables 4.2.6.8 and 6.1.1.4'
H H 0.0000 0.0000 'International Tables Vol C Tables 4.2.6.8 and 6.1.1.4'
P P 0.1023 0.0942 'International Tables Vol C Tables 4.2.6.8 and 6.1.1.4'
Cu Cu 0.3201 1.2651 'International Tables Vol C Tables 4.2.6.8 and 6.1.1.4'

loop_
_geom_angle_atom_site_label_1
_geom_angle_atom_site_label_2
_geom_angle_atom_site_label_3
_geom_angle_site_symmetry_1
_geom_angle_site_symmetry_3
_geom_angle
_geom_angle_publ_flag
O2 Cu O1 . 3_555 92.95(5) yes
O2 Cu O3 . 4_545 93.17(5) yes
O1 Cu O3 3_555 4_545 170.12(4) yes
O2 Cu O4 . . 173.88(5) yes
O1 Cu O4 3_555 . 85.61(5) yes
O3 Cu O4 4_545 . 87.49(5) yes
O2 Cu O5 . . 89.65(5) yes
O1 Cu O5 3_555 . 93.14(5) yes
O3 Cu O5 4_545 . 94.65(5) yes
O4 Cu O5 . . 96.36(5) yes
O2 Cu O5 . 2_554 84.08(4) yes
O1 Cu O5 3_555 2_554 91.36(4) yes
O3 Cu O5 4_545 2_554 81.57(4) yes
O4 Cu O5 . 2_554 90.01(4) yes
O5 Cu O5 . 2_554 172.461(11) yes
O2 P O1 . . 108.52(6) yes
O2 P O3 . . 111.12(6) yes
O1 P O3 . . 111.91(6) yes
O2 P H1 . . 107.8(12) yes
O1 P H1 . . 109.1(12) yes
O3 P H1 . . 108.3(12) yes
P O1 Cu . 3_545 130.13(7) yes
P O2 Cu . . 126.93(7) yes
P O3 Cu . 4_445 127.11(7) yes
Cu O4 H41 . . 114(2) yes
Cu O4 H42 . . 117(2) yes
H41 O4 H42 . . 106(3) yes
Cu O5 H51 . . 108(2) yes
Cu O5 H52 . . 125(2) yes
H51 O5 H52 . . 100(3) yes

loop_
_geom_bond_atom_site_label_1
_geom_bond_atom_site_label_2
_geom_bond_site_symmetry_2
_geom_bond_distance
_geom_bond_publ_flag
Cu O2 . 1.9488(10) yes
Cu O1 3_555 1.9499(11) yes
Cu O3 4_545 1.9531(10) yes
Cu O4 . 1.9822(12) yes
Cu O5 . 2.3168(12) yes
Cu O5 2_554 3.0001(13) yes
P O2 . 1.5310(12) yes
P O1 . 1.5349(11) yes
P O3 . 1.5364(11) yes
P H1 . 1.19(2) yes
O1 Cu 3_545 1.9499(11) no
O3 Cu 4_445 1.9531(10) no
O4 H41 . 0.91(3) yes
O4 H42 . 0.86(4) yes
O5 H51 . 0.80(3) yes
O5 H52 . 0.82(3) yes
